data_7224513
loop_
_publ_author_name
'Wicht, Merrill M.'
'Su, Hong'
'B\'athori, Nikoletta B.'
'Nassimbeni, Luigi R.'

_publ_section_title
;
 Werner clathrate formation with polyaromatic hydrocarbons: comparison of
 different crystallisation methods
;
_journal_issue 14
_journal_name_full CrystEngComm
_journal_page_first 2509
_journal_paper_doi 10.1039/C5CE02185E
_journal_volume 18
_journal_year 2016
_chemical_formula_moiety 'C30 H28 N6 Ni1 S2, 2(C10 H8)'
_chemical_formula_sum 'C50 H44 N6 Ni S2'
_chemical_formula_weight 851.74
_chemical_name_systematic 'Tetrakisvinylpyridine bisisothiocyanato nickel(II) dinaphthalene'
_space_group_crystal_system orthorhombic
_space_group_IT_number 33
_space_group_name_Hall 'P 2c -2n'
_space_group_name_H-M_alt 'P n a 21'
_symmetry_space_group_name_Hall 'P 2c -2n'
_symmetry_space_group_name_H-M 'P n a 21'
_atom_sites_solution_hydrogens geom
_atom_sites_solution_primary direct
_atom_sites_solution_secondary difmap
_audit_creation_method SHELXL-2014/7
_audit_update_record
;
2015-11-06 deposited with the CCDC.
2016-03-04 downloaded from the CCDC.
;
_cell_angle_alpha 90
_cell_angle_beta 90
_cell_angle_gamma 90
_cell_formula_units_Z 4
_cell_length_a 16.8137(18)
_cell_length_b 16.1198(19)
_cell_length_c 16.3865(19)
_cell_measurement_reflns_used 32257
_cell_measurement_temperature 173(2)
_cell_measurement_theta_max 28.365
_cell_measurement_theta_min 1.750
_cell_volume 4441.3(9)
_computing_cell_refinement 'SAINT-Plus (Bruker, 2004)'
_computing_data_collection 'APEX2 (Bruker, 2005)'
_computing_data_reduction 'SAINT-Plus and XPREP (Bruker 2004)'
_computing_molecular_graphics 'X-seed (Barbour, 1999)'
_computing_publication_material 'SHELXL-2014/7 (Sheldrick, 2014)'
_computing_structure_refinement 'SHELXL-2014/7 (Sheldrick, 2014)'
_computing_structure_solution 'SHELXS-2014/7 (Sheldrick, 2014)'
_diffrn_ambient_temperature 173(2)
_diffrn_measured_fraction_theta_full 0.999
_diffrn_measured_fraction_theta_max 0.996
_diffrn_measurement_device_type 'Bruker Kappa Duo Apex II diffractometer'
_diffrn_measurement_method '1.2\% \f scans and \w scans'
_diffrn_radiation_type MoK\a
_diffrn_radiation_wavelength 0.71073
_diffrn_reflns_av_R_equivalents 0.0589
_diffrn_reflns_av_unetI/netI 0.0688
_diffrn_reflns_Laue_measured_fraction_full 0.999
_diffrn_reflns_Laue_measured_fraction_max 0.996
_diffrn_reflns_limit_h_max 22
_diffrn_reflns_limit_h_min -18
_diffrn_reflns_limit_k_max 21
_diffrn_reflns_limit_k_min -21
_diffrn_reflns_limit_l_max 21
_diffrn_reflns_limit_l_min -20
_diffrn_reflns_number 32257
_diffrn_reflns_point_group_measured_fraction_full 0.999
_diffrn_reflns_point_group_measured_fraction_max 0.996
_diffrn_reflns_theta_full 25.242
_diffrn_reflns_theta_max 28.365
_diffrn_reflns_theta_min 1.750
_diffrn_source 'fine-focus sealed tube'
_exptl_absorpt_coefficient_mu 0.572
_exptl_absorpt_correction_T_max 0.961
_exptl_absorpt_correction_T_min 0.870
_exptl_absorpt_correction_type multi-scan
_exptl_absorpt_process_details none
_exptl_crystal_colour violet
_exptl_crystal_density_diffrn 1.274
_exptl_crystal_density_meas ?
_exptl_crystal_density_method None
_exptl_crystal_description orthorhombic
_exptl_crystal_F_000 1784
_exptl_crystal_size_max 0.250
_exptl_crystal_size_mid 0.200
_exptl_crystal_size_min 0.070
_refine_diff_density_max 0.213
_refine_diff_density_min -0.254
_refine_diff_density_rms 0.044
_refine_ls_abs_structure_details
;
 Refined as an inversion twin.
;
_refine_ls_abs_structure_Flack 0.336(16)
_refine_ls_extinction_method none
_refine_ls_goodness_of_fit_ref 1.003
_refine_ls_hydrogen_treatment constr
_refine_ls_matrix_type full
_refine_ls_number_parameters 533
_refine_ls_number_reflns 10039
_refine_ls_number_restraints 1
_refine_ls_restrained_S_all 1.003
_refine_ls_R_factor_all 0.0731
_refine_ls_R_factor_gt 0.0424
_refine_ls_shift/su_max 0.000
_refine_ls_shift/su_mean 0.000
_refine_ls_structure_factor_coef Fsqd
_refine_ls_weighting_details 'w=1/[\s^2^(Fo^2^)+(0.0290P)^2^] where P=(Fo^2^+2Fc^2^)/3'
_refine_ls_weighting_scheme calc
_refine_ls_wR_factor_gt 0.0744
_refine_ls_wR_factor_ref 0.0849
_reflns_Friedel_coverage 0.934
_reflns_Friedel_fraction_full 1.000
_reflns_Friedel_fraction_max 0.996
_reflns_number_gt 7181
_reflns_number_total 10039
_reflns_threshold_expression 'I > 2\s(I)'
_cod_data_source_file c5ce02185e2.cif
_cod_data_source_block H3NAP
_cod_depositor_comments
;
The following automatic conversions were performed:

'_exptl_absorpt_correction_type' value 'Multi-scan' changed to
'multi-scan' according to
/usr/data/users/saulius/crontab/automatic-downloads/rss-feeds/RSC/lib/dictionaries/cif_core.dic
dictionary named 'cif_core.dic' version 2.4.2 from 2011-04-26.

'_exptl_crystal_density_meas' value 'not measured' was changed to '?'
- the value is perceived as not measured.

Automatic conversion script
Id: cif_fix_values 4268 2015-11-12 08:31:59Z antanas 

 Adding full bibliography for 7224512--7224520.cif.
;
_cod_database_code 7224513
_shelx_shelxl_version_number 2014/7
_shelx_space_group_comment
;
The symmetry employed for this shelxl refinement is uniquely defined
by the following loop, which should always be used as a source of
symmetry information in preference to the above space-group names.
They are only intended as comments.
;
_shelx_estimated_absorpt_t_min 0.870
_shelx_estimated_absorpt_t_max 0.961

loop_
_space_group_symop_operation_xyz
'x, y, z'
'-x, -y, z+1/2'
'-x+1/2, y+1/2, z+1/2'
'x+1/2, -y+1/2, z'

loop_
_atom_site_label
_atom_site_type_symbol
_atom_site_fract_x
_atom_site_fract_y
_atom_site_fract_z
_atom_site_U_iso_or_equiv
_atom_site_adp_type
_atom_site_occupancy
_atom_site_site_symmetry_order
_atom_site_calc_flag
_atom_site_refinement_flags_posn
_atom_site_refinement_flags_adp
Ni1 Ni 0.27053(2) 0.43717(3) 0.29970(3) 0.03078(11) Uani 1 1 d . .
S1 S -0.00793(6) 0.49143(7) 0.33511(7) 0.0452(3) Uani 1 1 d . .
S2 S 0.54237(6) 0.49369(7) 0.23740(7) 0.0474(3) Uani 1 1 d . .
C1 C 0.0832(2) 0.4609(2) 0.31795(19) 0.0308(8) Uani 1 1 d . .
C2 C 0.4549(2) 0.4631(2) 0.2687(2) 0.0297(8) Uani 1 1 d . .
N11 N 0.26368(17) 0.4864(2) 0.17957(18) 0.0346(7) Uani 1 1 d . .
N21 N 0.27253(16) 0.5588(2) 0.34884(18) 0.0340(7) Uani 1 1 d . .
N31 N 0.27093(15) 0.3159(2) 0.25085(17) 0.0321(7) Uani 1 1 d . .
N41 N 0.27568(16) 0.3863(2) 0.41818(18) 0.0329(7) Uani 1 1 d . .
N1 N 0.14766(15) 0.4393(2) 0.3062(2) 0.0371(7) Uani 1 1 d . .
N2 N 0.39301(15) 0.4417(2) 0.2911(2) 0.0348(7) Uani 1 1 d . .
C12 C 0.3119(2) 0.4580(2) 0.1204(2) 0.0331(8) Uani 1 1 d . .
H12 H 0.3499 0.4167 0.1340 0.040 Uiso 1 1 calc R U
C13 C 0.3092(2) 0.4858(3) 0.0416(2) 0.0373(9) Uani 1 1 d . .
H13 H 0.3442 0.4630 0.0020 0.045 Uiso 1 1 calc R U
C14 C 0.2552(2) 0.5474(3) 0.0191(2) 0.0390(9) Uani 1 1 d . .
C15 C 0.2062(2) 0.5773(3) 0.0809(2) 0.0414(10) Uani 1 1 d . .
H15 H 0.1688 0.6200 0.0695 0.050 Uiso 1 1 calc R U
C16 C 0.2118(2) 0.5451(3) 0.1587(3) 0.0390(9) Uani 1 1 d . .
H16 H 0.1770 0.5659 0.1994 0.047 Uiso 1 1 calc R U
C17 C 0.2481(3) 0.5787(4) -0.0644(3) 0.0518(12) Uani 1 1 d . .
H17 H 0.2158 0.6262 -0.0732 0.062 Uiso 1 1 calc R U
C18 C 0.2838(3) 0.5452(4) -0.1284(3) 0.0791(19) Uani 1 1 d . .
H18A H 0.3165 0.4977 -0.1218 0.095 Uiso 1 1 calc R U
H18B H 0.2766 0.5687 -0.1811 0.095 Uiso 1 1 calc R U
C22 C 0.3220(2) 0.6171(2) 0.3182(2) 0.0368(9) Uani 1 1 d . .
H22 H 0.3547 0.6026 0.2732 0.044 Uiso 1 1 calc R U
C23 C 0.3273(2) 0.6961(3) 0.3486(2) 0.0391(9) Uani 1 1 d . .
H23 H 0.3628 0.7349 0.3245 0.047 Uiso 1 1 calc R U
C24 C 0.2806(2) 0.7192(3) 0.4148(2) 0.0379(9) Uani 1 1 d . .
C25 C 0.2294(2) 0.6602(3) 0.4454(2) 0.0399(10) Uani 1 1 d . .
H25 H 0.1957 0.6735 0.4901 0.048 Uiso 1 1 calc R U
C26 C 0.2266(2) 0.5824(3) 0.4116(2) 0.0377(10) Uani 1 1 d . .
H26 H 0.1904 0.5432 0.4338 0.045 Uiso 1 1 calc R U
C27 C 0.2846(3) 0.8028(3) 0.4512(3) 0.0530(12) Uani 1 1 d . .
H27 H 0.2472 0.8152 0.4929 0.064 Uiso 1 1 calc R U
C28 C 0.3342(3) 0.8608(3) 0.4317(3) 0.0715(15) Uani 1 1 d . .
H28A H 0.3727 0.8513 0.3903 0.086 Uiso 1 1 calc R U
H28B H 0.3321 0.9128 0.4588 0.086 Uiso 1 1 calc R U
C32 C 0.3254(2) 0.2600(2) 0.2729(2) 0.0353(9) Uani 1 1 d . .
H32 H 0.3644 0.2759 0.3118 0.042 Uiso 1 1 calc R U
C33 C 0.32817(19) 0.1802(2) 0.2424(2) 0.0368(9) Uani 1 1 d . .
H33 H 0.3677 0.1424 0.2607 0.044 Uiso 1 1 calc R U
C34 C 0.2724(2) 0.1555(3) 0.1843(2) 0.0360(9) Uani 1 1 d . .
C35 C 0.2164(2) 0.2141(3) 0.1612(2) 0.0404(10) Uani 1 1 d . .
H35 H 0.1773 0.2003 0.1216 0.049 Uiso 1 1 calc R U
C36 C 0.2173(2) 0.2923(3) 0.1953(2) 0.0380(9) Uani 1 1 d . .
H36 H 0.1781 0.3311 0.1785 0.046 Uiso 1 1 calc R U
C37 C 0.2702(2) 0.0717(3) 0.1485(3) 0.0446(11) Uani 1 1 d . .
H37 H 0.2295 0.0608 0.1098 0.054 Uiso 1 1 calc R U
C38 C 0.3191(3) 0.0108(3) 0.1649(3) 0.0598(12) Uani 1 1 d . .
H38A H 0.3609 0.0188 0.2032 0.072 Uiso 1 1 calc R U
H38B H 0.3129 -0.0413 0.1386 0.072 Uiso 1 1 calc R U
C42 C 0.3296(2) 0.4104(2) 0.4737(2) 0.0348(8) Uani 1 1 d . .
H42 H 0.3685 0.4499 0.4577 0.042 Uiso 1 1 calc R U
C43 C 0.3317(2) 0.3810(3) 0.5526(2) 0.0365(9) Uani 1 1 d . .
H43 H 0.3703 0.4011 0.5899 0.044 Uiso 1 1 calc R U
C44 C 0.2764(2) 0.3211(3) 0.5773(2) 0.0362(9) Uani 1 1 d . .
C45 C 0.2223(2) 0.2952(3) 0.5186(3) 0.0393(9) Uani 1 1 d . .
H45 H 0.1843 0.2536 0.5317 0.047 Uiso 1 1 calc R U
C46 C 0.2232(2) 0.3289(3) 0.4420(2) 0.0371(9) Uani 1 1 d . .
H46 H 0.1846 0.3105 0.4037 0.044 Uiso 1 1 calc R U
C47 C 0.2725(2) 0.2881(3) 0.6608(3) 0.0477(11) Uani 1 1 d . .
H47 H 0.2349 0.2452 0.6705 0.057 Uiso 1 1 calc R U
C48 C 0.3150(3) 0.3114(4) 0.7224(3) 0.0794(18) Uani 1 1 d . .
H48A H 0.3534 0.3541 0.7159 0.095 Uiso 1 1 calc R U
H48B H 0.3078 0.2859 0.7741 0.095 Uiso 1 1 calc R U
C1A C 0.5264(2) 0.2687(3) 0.6586(3) 0.0501(12) Uani 1 1 d . .
H1A H 0.5343 0.3142 0.6946 0.060 Uiso 1 1 calc R U
C2A C 0.5164(2) 0.1915(3) 0.6894(3) 0.0549(12) Uani 1 1 d . .
H2A H 0.5174 0.1834 0.7468 0.066 Uiso 1 1 calc R U
C3A C 0.5048(2) 0.1237(3) 0.6379(3) 0.0534(12) Uani 1 1 d . .
H3A H 0.4989 0.0698 0.6606 0.064 Uiso 1 1 calc R U
C4A C 0.5019(2) 0.1338(3) 0.5555(3) 0.0444(11) Uani 1 1 d . .
H4A H 0.4929 0.0873 0.5211 0.053 Uiso 1 1 calc R U
C5A C 0.5114(2) 0.2268(3) 0.4352(3) 0.0462(11) Uani 1 1 d . .
H5A H 0.5017 0.1815 0.3996 0.055 Uiso 1 1 calc R U
C6A C 0.5243(2) 0.3027(3) 0.4038(3) 0.0532(12) Uani 1 1 d . .
H6A H 0.5243 0.3105 0.3464 0.064 Uiso 1 1 calc R U
C7A C 0.5379(2) 0.3709(3) 0.4562(3) 0.0549(12) Uani 1 1 d . .
H7A H 0.5474 0.4243 0.4336 0.066 Uiso 1 1 calc R U
C8A C 0.5376(2) 0.3611(3) 0.5382(3) 0.0495(11) Uani 1 1 d . .
H8A H 0.5459 0.4078 0.5725 0.059 Uiso 1 1 calc R U
C41A C 0.5121(2) 0.2135(3) 0.5207(2) 0.0382(9) Uani 1 1 d . .
C81A C 0.5251(2) 0.2823(3) 0.5733(3) 0.0375(9) Uani 1 1 d . .
C1B C 0.5123(2) 0.2757(3) 0.1393(3) 0.0519(12) Uani 1 1 d . .
H1B H 0.5215 0.3214 0.1747 0.062 Uiso 1 1 calc R U
C2B C 0.5129(3) 0.1971(4) 0.1695(3) 0.0579(13) Uani 1 1 d . .
H2B H 0.5237 0.1880 0.2257 0.070 Uiso 1 1 calc R U
C3B C 0.4981(3) 0.1307(3) 0.1190(3) 0.0602(13) Uani 1 1 d . .
H3B H 0.4993 0.0761 0.1410 0.072 Uiso 1 1 calc R U
C4B C 0.4817(3) 0.1414(4) 0.0381(3) 0.0623(14) Uani 1 1 d . .
H4B H 0.4707 0.0947 0.0046 0.075 Uiso 1 1 calc R U
C5B C 0.4654(2) 0.2375(4) -0.0789(3) 0.0589(13) Uani 1 1 d . .
H5B H 0.4526 0.1923 -0.1136 0.071 Uiso 1 1 calc R U
C6B C 0.4682(3) 0.3144(4) -0.1097(3) 0.0615(14) Uani 1 1 d . .
H6B H 0.4573 0.3232 -0.1660 0.074 Uiso 1 1 calc R U
C7B C 0.4872(3) 0.3824(4) -0.0593(3) 0.0607(14) Uani 1 1 d . .
H7B H 0.4902 0.4366 -0.0819 0.073 Uiso 1 1 calc R U
C8B C 0.5014(2) 0.3706(3) 0.0220(3) 0.0540(12) Uani 1 1 d . .
H8B H 0.5135 0.4166 0.0560 0.065 Uiso 1 1 calc R U
C41B C 0.4810(2) 0.2228(3) 0.0038(3) 0.0417(10) Uani 1 1 d . .
C81B C 0.4979(2) 0.2895(3) 0.0556(2) 0.0396(10) Uani 1 1 d . .

loop_
_atom_site_aniso_label
_atom_site_aniso_U_11
_atom_site_aniso_U_22
_atom_site_aniso_U_33
_atom_site_aniso_U_23
_atom_site_aniso_U_13
_atom_site_aniso_U_12
Ni1 0.03065(19) 0.0316(2) 0.0301(2) -0.0004(2) 0.0015(2) -0.0018(2)
S1 0.0398(5) 0.0488(7) 0.0469(5) 0.0014(5) 0.0031(4) 0.0113(5)
S2 0.0411(5) 0.0526(7) 0.0485(6) -0.0009(5) 0.0077(5) -0.0157(5)
C1 0.0403(19) 0.028(2) 0.0243(19) 0.0001(14) -0.0048(14) -0.0033(15)
C2 0.040(2) 0.025(2) 0.0243(15) -0.0031(15) -0.0058(14) 0.0016(16)
N11 0.0370(16) 0.0346(19) 0.0321(17) -0.0023(15) -0.0005(13) 0.0012(15)
N21 0.0351(16) 0.0369(19) 0.0301(16) -0.0016(15) 0.0003(13) -0.0031(15)
N31 0.0298(14) 0.0312(18) 0.0353(17) -0.0023(14) -0.0012(13) -0.0027(13)
N41 0.0317(15) 0.0329(19) 0.0342(16) 0.0006(14) -0.0006(12) -0.0032(14)
N1 0.0338(13) 0.0407(17) 0.0369(16) 0.0009(16) 0.0005(17) -0.0024(14)
N2 0.0357(14) 0.0341(16) 0.0345(17) 0.0005(15) 0.0036(15) -0.0007(14)
C12 0.0327(18) 0.034(2) 0.0329(19) -0.0001(17) -0.0015(15) 0.0009(16)
C13 0.0352(18) 0.045(3) 0.032(2) -0.0023(18) -0.0001(15) -0.0041(18)
C14 0.041(2) 0.042(3) 0.034(2) 0.0058(19) -0.0047(16) -0.0043(18)
C15 0.041(2) 0.038(3) 0.046(2) 0.0051(19) -0.0035(17) 0.0043(18)
C16 0.039(2) 0.037(2) 0.041(2) -0.0003(19) 0.0004(17) 0.0048(18)
C17 0.053(2) 0.061(3) 0.041(2) 0.010(2) -0.005(2) 0.003(2)
C18 0.070(3) 0.128(6) 0.039(3) 0.024(3) -0.003(2) 0.018(3)
C22 0.0383(18) 0.034(2) 0.038(2) 0.0023(17) 0.0080(15) -0.0003(16)
C23 0.039(2) 0.035(2) 0.043(2) 0.0013(19) 0.0019(16) -0.0020(18)
C24 0.041(2) 0.036(2) 0.037(2) -0.0045(18) -0.0075(16) 0.0052(18)
C25 0.045(2) 0.044(3) 0.0308(19) -0.0063(18) 0.0034(17) 0.005(2)
C26 0.036(2) 0.044(3) 0.033(2) -0.0033(18) 0.0068(16) -0.0013(18)
C27 0.065(3) 0.039(3) 0.055(3) -0.013(2) -0.003(2) 0.009(2)
C28 0.064(3) 0.042(3) 0.108(4) -0.029(3) 0.004(3) -0.001(3)
C32 0.0342(18) 0.034(2) 0.0377(19) -0.0028(17) -0.0026(15) -0.0046(16)
C33 0.0345(18) 0.035(2) 0.041(2) -0.0007(19) 0.0014(16) 0.0021(16)
C34 0.0386(19) 0.036(2) 0.034(2) -0.0020(17) 0.0054(17) -0.0048(18)
C35 0.040(2) 0.044(3) 0.038(2) -0.0046(19) -0.0059(16) -0.0040(19)
C36 0.0351(19) 0.038(3) 0.041(2) -0.0029(19) -0.0050(16) 0.0021(18)
C37 0.046(2) 0.041(3) 0.047(3) -0.009(2) 0.0040(18) -0.003(2)
C38 0.057(3) 0.043(3) 0.080(3) -0.018(3) -0.005(2) -0.002(2)
C42 0.0323(18) 0.035(2) 0.037(2) 0.0004(18) 0.0009(15) -0.0056(17)
C43 0.0354(18) 0.039(2) 0.035(2) -0.0014(17) -0.0020(15) -0.0030(17)
C44 0.0368(19) 0.035(2) 0.037(2) 0.0009(18) 0.0045(17) 0.0040(17)
C45 0.0317(19) 0.039(2) 0.047(2) 0.006(2) 0.0028(18) -0.0062(18)
C46 0.0329(19) 0.039(3) 0.039(2) 0.0008(19) -0.0012(16) -0.0086(18)
C47 0.050(2) 0.052(3) 0.040(2) 0.013(2) 0.004(2) -0.004(2)
C48 0.078(3) 0.115(5) 0.045(3) 0.028(3) -0.008(2) -0.039(3)
C1A 0.045(2) 0.053(3) 0.052(3) -0.015(2) 0.0014(19) -0.003(2)
C2A 0.058(3) 0.062(3) 0.045(3) 0.003(2) -0.001(2) -0.001(2)
C3A 0.057(3) 0.042(3) 0.061(3) 0.010(2) -0.001(2) 0.003(2)
C4A 0.050(2) 0.034(3) 0.049(3) -0.004(2) -0.005(2) 0.001(2)
C5A 0.048(2) 0.045(3) 0.046(2) -0.006(2) -0.0035(19) 0.006(2)
C6A 0.052(3) 0.058(3) 0.050(3) 0.010(2) -0.001(2) 0.011(2)
C7A 0.051(2) 0.043(3) 0.070(3) 0.013(3) 0.008(2) 0.000(2)
C8A 0.046(2) 0.034(3) 0.069(3) -0.009(2) 0.004(2) 0.001(2)
C41A 0.0315(18) 0.037(2) 0.046(2) -0.003(2) -0.0031(17) 0.0020(17)
C81A 0.0275(18) 0.036(2) 0.049(2) -0.005(2) 0.0009(16) 0.0014(16)
C1B 0.043(2) 0.062(3) 0.051(3) -0.001(2) 0.0019(19) 0.005(2)
C2B 0.048(3) 0.069(4) 0.056(3) 0.013(3) 0.007(2) 0.006(3)
C3B 0.059(3) 0.050(3) 0.072(4) 0.021(3) 0.016(3) 0.001(3)
C4B 0.060(3) 0.051(3) 0.076(4) -0.007(3) 0.017(2) -0.011(3)
C5B 0.052(3) 0.075(4) 0.049(3) -0.006(3) 0.007(2) -0.010(3)
C6B 0.052(3) 0.088(4) 0.044(3) 0.007(3) 0.004(2) 0.009(3)
C7B 0.065(3) 0.059(3) 0.058(3) 0.021(3) 0.013(2) 0.021(3)
C8B 0.054(3) 0.046(3) 0.061(3) -0.004(2) 0.011(2) 0.014(2)
C41B 0.0324(19) 0.044(3) 0.049(3) 0.002(2) 0.0106(17) -0.0001(19)
C81B 0.034(2) 0.043(3) 0.042(2) 0.003(2) 0.0071(17) 0.0064(19)

loop_
_atom_type_symbol
_atom_type_description
_atom_type_scat_dispersion_real
_atom_type_scat_dispersion_imag
_atom_type_scat_source
C C 0.0033 0.0016 'International Tables Vol C Tables 4.2.6.8 and 6.1.1.4'
H H 0.0000 0.0000 'International Tables Vol C Tables 4.2.6.8 and 6.1.1.4'
N N 0.0061 0.0033 'International Tables Vol C Tables 4.2.6.8 and 6.1.1.4'
S S 0.1246 0.1234 'International Tables Vol C Tables 4.2.6.8 and 6.1.1.4'
Ni Ni 0.3393 1.1124 'International Tables Vol C Tables 4.2.6.8 and 6.1.1.4'

loop_
_geom_angle_atom_site_label_1
_geom_angle_atom_site_label_2
_geom_angle_atom_site_label_3
_geom_angle
N2 Ni1 N1 176.88(13)
N2 Ni1 N41 92.05(12)
N1 Ni1 N41 90.02(13)
N2 Ni1 N31 90.19(11)
N1 Ni1 N31 92.16(12)
N41 Ni1 N31 89.38(12)
N2 Ni1 N21 88.72(12)
N1 Ni1 N21 88.93(12)
N41 Ni1 N21 90.52(12)
N31 Ni1 N21 178.90(10)
N2 Ni1 N11 88.70(12)
N1 Ni1 N11 89.26(13)
N41 Ni1 N11 178.79(13)
N31 Ni1 N11 89.68(12)
N21 Ni1 N11 90.44(12)
N1 C1 S1 179.7(4)
N2 C2 S2 179.8(4)
C16 N11 C12 116.8(3)
C16 N11 Ni1 122.6(3)
C12 N11 Ni1 120.6(3)
C26 N21 C22 116.2(3)
C26 N21 Ni1 123.0(3)
C22 N21 Ni1 120.8(2)
C32 N31 C36 117.0(3)
C32 N31 Ni1 121.7(2)
C36 N31 Ni1 121.3(3)
C46 N41 C42 116.6(3)
C46 N41 Ni1 120.7(2)
C42 N41 Ni1 122.7(3)
C1 N1 Ni1 162.0(3)
C2 N2 Ni1 158.4(3)
N11 C12 C13 123.4(4)
N11 C12 H12 118.3
C13 C12 H12 118.3
C12 C13 C14 120.3(3)
C12 C13 H13 119.9
C14 C13 H13 119.9
C15 C14 C13 116.1(4)
C15 C14 C17 120.9(4)
C13 C14 C17 123.0(4)
C16 C15 C14 120.1(4)
C16 C15 H15 120.0
C14 C15 H15 120.0
N11 C16 C15 123.4(4)
N11 C16 H16 118.3
C15 C16 H16 118.3
C18 C17 C14 124.4(5)
C18 C17 H17 117.8
C14 C17 H17 117.8
C17 C18 H18A 120.0
C17 C18 H18B 120.0
H18A C18 H18B 120.0
N21 C22 C23 123.5(3)
N21 C22 H22 118.3
C23 C22 H22 118.3
C22 C23 C24 119.8(4)
C22 C23 H23 120.1
C24 C23 H23 120.1
C25 C24 C23 116.9(4)
C25 C24 C27 120.8(4)
C23 C24 C27 122.4(4)
C26 C25 C24 120.4(4)
C26 C25 H25 119.8
C24 C25 H25 119.8
N21 C26 C25 123.3(4)
N21 C26 H26 118.3
C25 C26 H26 118.3
C28 C27 C24 126.1(4)
C28 C27 H27 116.9
C24 C27 H27 116.9
C27 C28 H28A 120.0
C27 C28 H28B 120.0
H28A C28 H28B 120.0
N31 C32 C33 123.7(3)
N31 C32 H32 118.2
C33 C32 H32 118.2
C32 C33 C34 119.3(4)
C32 C33 H33 120.3
C34 C33 H33 120.3
C35 C34 C33 116.7(4)
C35 C34 C37 119.9(4)
C33 C34 C37 123.3(4)
C36 C35 C34 120.3(3)
C36 C35 H35 119.8
C34 C35 H35 119.8
N31 C36 C35 123.0(4)
N31 C36 H36 118.5
C35 C36 H36 118.5
C38 C37 C34 126.2(4)
C38 C37 H37 116.9
C34 C37 H37 116.9
C37 C38 H38A 120.0
C37 C38 H38B 120.0
H38A C38 H38B 120.0
N41 C42 C43 123.7(4)
N41 C42 H42 118.2
C43 C42 H42 118.2
C42 C43 C44 119.5(3)
C42 C43 H43 120.3
C44 C43 H43 120.3
C45 C44 C43 116.2(3)
C45 C44 C47 120.5(4)
C43 C44 C47 123.3(4)
C46 C45 C44 120.6(3)
C46 C45 H45 119.7
C44 C45 H45 119.7
N41 C46 C45 123.4(3)
N41 C46 H46 118.3
C45 C46 H46 118.3
C48 C47 C44 126.7(4)
C48 C47 H47 116.7
C44 C47 H47 116.7
C47 C48 H48A 120.0
C47 C48 H48B 120.0
H48A C48 H48B 120.0
C2A C1A C81A 120.6(4)
C2A C1A H1A 119.7
C81A C1A H1A 119.7
C1A C2A C3A 120.8(4)
C1A C2A H2A 119.6
C3A C2A H2A 119.6
C4A C3A C2A 120.7(4)
C4A C3A H3A 119.6
C2A C3A H3A 119.6
C3A C4A C41A 120.2(4)
C3A C4A H4A 119.9
C41A C4A H4A 119.9
C6A C5A C41A 121.0(4)
C6A C5A H5A 119.5
C41A C5A H5A 119.5
C5A C6A C7A 120.1(4)
C5A C6A H6A 119.9
C7A C6A H6A 119.9
C8A C7A C6A 120.7(4)
C8A C7A H7A 119.6
C6A C7A H7A 119.6
C7A C8A C81A 120.8(4)
C7A C8A H8A 119.6
C81A C8A H8A 119.6
C4A C41A C5A 122.3(4)
C4A C41A C81A 118.9(4)
C5A C41A C81A 118.9(4)
C8A C81A C1A 122.8(4)
C8A C81A C41A 118.5(4)
C1A C81A C41A 118.7(4)
C2B C1B C81B 120.1(5)
C2B C1B H1B 119.9
C81B C1B H1B 119.9
C1B C2B C3B 120.3(5)
C1B C2B H2B 119.8
C3B C2B H2B 119.8
C4B C3B C2B 121.5(5)
C4B C3B H3B 119.3
C2B C3B H3B 119.3
C3B C4B C41B 120.0(5)
C3B C4B H4B 120.0
C41B C4B H4B 120.0
C6B C5B C41B 121.0(5)
C6B C5B H5B 119.5
C41B C5B H5B 119.5
C5B C6B C7B 120.4(4)
C5B C6B H6B 119.8
C7B C6B H6B 119.8
C8B C7B C6B 120.2(5)
C8B C7B H7B 119.9
C6B C7B H7B 119.9
C7B C8B C81B 120.0(5)
C7B C8B H8B 120.0
C81B C8B H8B 120.0
C81B C41B C5B 119.7(4)
C81B C41B C4B 117.8(4)
C5B C41B C4B 122.5(5)
C41B C81B C1B 120.2(4)
C41B C81B C8B 118.7(4)
C1B C81B C8B 121.0(4)

loop_
_geom_bond_atom_site_label_1
_geom_bond_atom_site_label_2
_geom_bond_distance
Ni1 N2 2.066(3)
Ni1 N1 2.069(3)
Ni1 N41 2.109(3)
Ni1 N31 2.112(3)
Ni1 N21 2.119(3)
Ni1 N11 2.125(3)
S1 C1 1.633(4)
S2 C2 1.633(4)
C1 N1 1.155(4)
C2 N2 1.156(4)
N11 C16 1.332(5)
N11 C12 1.344(5)
N21 C26 1.341(5)
N21 C22 1.352(5)
N31 C32 1.335(5)
N31 C36 1.337(4)
N41 C46 1.337(5)
N41 C42 1.341(4)
C12 C13 1.366(5)
C12 H12 0.9500
C13 C14 1.396(5)
C13 H13 0.9500
C14 C15 1.392(6)
C14 C17 1.464(6)
C15 C16 1.379(6)
C15 H15 0.9500
C16 H16 0.9500
C17 C18 1.323(7)
C17 H17 0.9500
C18 H18A 0.9500
C18 H18B 0.9500
C22 C23 1.371(5)
C22 H22 0.9500
C23 C24 1.390(5)
C23 H23 0.9500
C24 C25 1.378(6)
C24 C27 1.475(6)
C25 C26 1.372(6)
C25 H25 0.9500
C26 H26 0.9500
C27 C28 1.292(7)
C27 H27 0.9500
C28 H28A 0.9500
C28 H28B 0.9500
C32 C33 1.381(5)
C32 H32 0.9500
C33 C34 1.394(5)
C33 H33 0.9500
C34 C35 1.385(5)
C34 C37 1.474(6)
C35 C36 1.378(6)
C35 H35 0.9500
C36 H36 0.9500
C37 C38 1.308(6)
C37 H37 0.9500
C38 H38A 0.9500
C38 H38B 0.9500
C42 C43 1.378(5)
C42 H42 0.9500
C43 C44 1.399(5)
C43 H43 0.9500
C44 C45 1.388(5)
C44 C47 1.469(5)
C45 C46 1.368(5)
C45 H45 0.9500
C46 H46 0.9500
C47 C48 1.291(6)
C47 H47 0.9500
C48 H48A 0.9500
C48 H48B 0.9500
C1A C2A 1.353(7)
C1A C81A 1.415(6)
C1A H1A 0.9500
C2A C3A 1.395(7)
C2A H2A 0.9500
C3A C4A 1.361(6)
C3A H3A 0.9500
C4A C41A 1.415(6)
C4A H4A 0.9500
C5A C6A 1.344(7)
C5A C41A 1.418(6)
C5A H5A 0.9500
C6A C7A 1.414(7)
C6A H6A 0.9500
C7A C8A 1.352(6)
C7A H7A 0.9500
C8A C81A 1.410(6)
C8A H8A 0.9500
C41A C81A 1.422(6)
C1B C2B 1.360(7)
C1B C81B 1.411(6)
C1B H1B 0.9500
C2B C3B 1.375(7)
C2B H2B 0.9500
C3B C4B 1.366(7)
C3B H3B 0.9500
C4B C41B 1.427(7)
C4B H4B 0.9500
C5B C6B 1.339(7)
C5B C41B 1.401(6)
C5B H5B 0.9500
C6B C7B 1.410(7)
C6B H6B 0.9500
C7B C8B 1.366(6)
C7B H7B 0.9500
C8B C81B 1.421(6)
C8B H8B 0.9500
C41B C81B 1.398(6)

loop_
_geom_torsion_atom_site_label_1
_geom_torsion_atom_site_label_2
_geom_torsion_atom_site_label_3
_geom_torsion_atom_site_label_4
_geom_torsion
C16 N11 C12 C13 -0.8(6)
Ni1 N11 C12 C13 178.5(3)
N11 C12 C13 C14 0.9(6)
C12 C13 C14 C15 0.0(6)
C12 C13 C14 C17 -178.8(4)
C13 C14 C15 C16 -1.0(6)
C17 C14 C15 C16 177.8(4)
C12 N11 C16 C15 -0.3(6)
Ni1 N11 C16 C15 -179.5(3)
C14 C15 C16 N11 1.2(6)
C15 C14 C17 C18 -169.5(5)
C13 C14 C17 C18 9.3(8)
C26 N21 C22 C23 0.9(5)
Ni1 N21 C22 C23 -178.4(3)
N21 C22 C23 C24 0.5(6)
C22 C23 C24 C25 -1.3(5)
C22 C23 C24 C27 178.9(4)
C23 C24 C25 C26 0.9(6)
C27 C24 C25 C26 -179.3(4)
C22 N21 C26 C25 -1.3(5)
Ni1 N21 C26 C25 177.9(3)
C24 C25 C26 N21 0.4(6)
C25 C24 C27 C28 174.5(5)
C23 C24 C27 C28 -5.7(7)
C36 N31 C32 C33 -0.8(5)
Ni1 N31 C32 C33 -179.7(3)
N31 C32 C33 C34 1.0(6)
C32 C33 C34 C35 -0.4(5)
C32 C33 C34 C37 -179.6(4)
C33 C34 C35 C36 -0.2(5)
C37 C34 C35 C36 179.0(4)
C32 N31 C36 C35 0.2(5)
Ni1 N31 C36 C35 179.0(3)
C34 C35 C36 N31 0.4(6)
C35 C34 C37 C38 -179.9(4)
C33 C34 C37 C38 -0.7(7)
C46 N41 C42 C43 -1.9(6)
Ni1 N41 C42 C43 176.7(3)
N41 C42 C43 C44 1.6(6)
C42 C43 C44 C45 0.2(5)
C42 C43 C44 C47 -178.0(4)
C43 C44 C45 C46 -1.6(5)
C47 C44 C45 C46 176.7(4)
C42 N41 C46 C45 0.4(6)
Ni1 N41 C46 C45 -178.3(3)
C44 C45 C46 N41 1.4(6)
C45 C44 C47 C48 -174.4(5)
C43 C44 C47 C48 3.7(8)
C81A C1A C2A C3A 0.0(7)
C1A C2A C3A C4A -1.1(7)
C2A C3A C4A C41A 1.2(6)
C41A C5A C6A C7A -0.7(7)
C5A C6A C7A C8A -0.5(7)
C6A C7A C8A C81A 1.2(6)
C3A C4A C41A C5A 178.4(4)
C3A C4A C41A C81A -0.2(6)
C6A C5A C41A C4A -177.4(4)
C6A C5A C41A C81A 1.2(6)
C7A C8A C81A C1A 178.3(4)
C7A C8A C81A C41A -0.6(6)
C2A C1A C81A C8A -178.0(4)
C2A C1A C81A C41A 0.9(6)
C4A C41A C81A C8A 178.1(3)
C5A C41A C81A C8A -0.5(5)
C4A C41A C81A C1A -0.9(5)
C5A C41A C81A C1A -179.5(3)
C81B C1B C2B C3B -1.3(7)
C1B C2B C3B C4B -0.6(7)
C2B C3B C4B C41B 1.1(7)
C41B C5B C6B C7B 0.1(7)
C5B C6B C7B C8B -1.4(7)
C6B C7B C8B C81B 0.8(6)
C6B C5B C41B C81B 1.6(6)
C6B C5B C41B C4B -177.5(4)
C3B C4B C41B C81B 0.2(6)
C3B C4B C41B C5B 179.3(4)
C5B C41B C81B C1B 178.8(4)
C4B C41B C81B C1B -2.1(6)
C5B C41B C81B C8B -2.1(5)
C4B C41B C81B C8B 177.0(4)
C2B C1B C81B C41B 2.6(6)
C2B C1B C81B C8B -176.4(4)
C7B C8B C81B C41B 1.0(6)
C7B C8B C81B C1B -180.0(4)
